data_1543064
loop_
_publ_author_name
'Mukherjee, Soma'
'Talukder, Shrabani'
'Stoeckli-Evans, Helen'

_publ_section_title
;
 (<i>E</i>)-2-[(Pyren-1-ylimino)methyl]quinolin-8-ol
;
_journal_issue 4
_journal_name_full IUCrData
_journal_page_first x160543
_journal_paper_doi 10.1107/S2414314616005435
_journal_volume 1
_journal_year 2016
_chemical_formula_iupac 'C26 H16 N2 O'
_chemical_formula_moiety 'C26 H16 N2 O'
_chemical_formula_sum 'C26 H16 N2 O'
_chemical_formula_weight 372.41
_chemical_name_systematic
;
(<i>E</i>)-2-[(Pyren-1-ylimino)methyl]quinolin-8-ol
;
_space_group_crystal_system monoclinic
_space_group_IT_number 14
_space_group_name_Hall '-P 2ybc'
_space_group_name_H-M_alt 'P 1 21/c 1'
_symmetry_space_group_name_Hall '-P 2ybc'
_symmetry_space_group_name_H-M 'P 1 21/c 1'
_atom_sites_solution_hydrogens mixed
_atom_sites_solution_primary direct
_atom_sites_solution_secondary difmap
_audit_creation_method SHELXL-2014/6
_cell_angle_alpha 90
_cell_angle_beta 93.835(9)
_cell_angle_gamma 90
_cell_formula_units_Z 4
_cell_length_a 15.9840(19)
_cell_length_b 4.8453(3)
_cell_length_c 23.071(3)
_cell_measurement_reflns_used 7937
_cell_measurement_temperature 203(2)
_cell_measurement_theta_max 26.65
_cell_measurement_theta_min 1.27
_cell_volume 1782.8(3)
_computing_cell_refinement
;
X-AREA (Stoe & Cie, 2009)
;
_computing_data_collection
;
X-AREA (Stoe & Cie, 2009)
;
_computing_data_reduction
;
X-RED32 (Stoe & Cie, 2009)
;
_computing_molecular_graphics
;
Mercury (Macrae <i>et al.</i>,  2008)
;
_computing_publication_material
;
SHELXL2014 (Sheldrick, 2015), PLATON (Spek, 2009) and publCIF
(Westrip, 2010)
;
_computing_structure_refinement
;
SHELXL2014 (Sheldrick, 2015)
;
_computing_structure_solution
;
SHELXS2014 (Sheldrick, 2008)
;
_diffrn_ambient_temperature 203(2)
_diffrn_measured_fraction_theta_full 1.000
_diffrn_measured_fraction_theta_max 0.993
_diffrn_measurement_device '2-circle goniometer'
_diffrn_measurement_device_type 'Stoe IPDS 2'
_diffrn_measurement_method '\f + \w scans'
_diffrn_radiation_monochromator 'plane graphite'
_diffrn_radiation_source 'fine-focus sealed tube'
_diffrn_radiation_type MoK\a
_diffrn_radiation_wavelength 0.71073
_diffrn_reflns_av_R_equivalents 0.0749
_diffrn_reflns_limit_h_max 17
_diffrn_reflns_limit_h_min -19
_diffrn_reflns_limit_k_max 5
_diffrn_reflns_limit_k_min -6
_diffrn_reflns_limit_l_max 28
_diffrn_reflns_limit_l_min -28
_diffrn_reflns_number 17513
_diffrn_reflns_theta_full 25.242
_diffrn_reflns_theta_max 26.272
_diffrn_reflns_theta_min 1.277
_exptl_absorpt_coefficient_mu 0.085
_exptl_absorpt_correction_type none
_exptl_crystal_colour brown
_exptl_crystal_density_diffrn 1.387
_exptl_crystal_description rod
_exptl_crystal_F_000 776
_exptl_crystal_size_max 0.50
_exptl_crystal_size_mid 0.27
_exptl_crystal_size_min 0.10
_refine_diff_density_max 0.155
_refine_diff_density_min -0.120
_refine_ls_extinction_method none
_refine_ls_goodness_of_fit_ref 0.879
_refine_ls_hydrogen_treatment mixed
_refine_ls_matrix_type full
_refine_ls_number_parameters 265
_refine_ls_number_reflns 3558
_refine_ls_number_restraints 1
_refine_ls_restrained_S_all 0.881
_refine_ls_R_factor_all 0.0842
_refine_ls_R_factor_gt 0.0400
_refine_ls_shift/su_max 0.000
_refine_ls_shift/su_mean 0.000
_refine_ls_structure_factor_coef Fsqd
_refine_ls_weighting_details 'w=1/[\s^2^(Fo^2^)+(0.0438P)^2^] where P=(Fo^2^+2Fc^2^)/3'
_refine_ls_weighting_scheme calc
_refine_ls_wR_factor_gt 0.0818
_refine_ls_wR_factor_ref 0.0934
_reflns_number_gt 2092
_reflns_number_total 3558
_reflns_threshold_expression 'I > 2\s(I)'
_cod_data_source_file zp4006sup1.cif
_cod_data_source_block I
_cod_database_code 1543064
_shelx_space_group_comment
;
The symmetry employed for this shelxl refinement is uniquely defined
by the following loop, which should always be used as a source of
symmetry information in preference to the above space-group names.
They are only intended as comments.
;
_shelxl_version_number 2014/6

loop_
_space_group_symop_operation_xyz
'x, y, z'
'-x, y+1/2, -z+1/2'
'-x, -y, -z'
'x, -y-1/2, z-1/2'

loop_
_atom_site_type_symbol
_atom_site_label
_atom_site_fract_x
_atom_site_fract_y
_atom_site_fract_z
_atom_site_U_iso_or_equiv
_atom_site_adp_type
_atom_site_calc_flag
_atom_site_occupancy
O O1 -0.00534(9) -0.8729(3) 0.43353(6) 0.0610(4) Uani d 1
H H1O 0.0175(14) -0.737(4) 0.4572(9) 0.091 Uiso d 1
N N1 0.24740(9) 0.0215(3) 0.50451(6) 0.0396(4) Uani d 1
N N2 0.11816(9) -0.5020(3) 0.43966(6) 0.0383(3) Uani d 1
C C1 0.25103(11) 0.1993(3) 0.55347(7) 0.0371(4) Uani d 1
C C2 0.18087(11) 0.2776(4) 0.58217(7) 0.0416(4) Uani d 1
H H2 0.1284 0.1990 0.5712 0.050 Uiso calc 1
C C3 0.18745(11) 0.4697(4) 0.62665(7) 0.0422(4) Uani d 1
H H3 0.1393 0.5183 0.6456 0.051 Uiso calc 1
C C4 0.26386(11) 0.5926(3) 0.64404(7) 0.0385(4) Uani d 1
C C5 0.27221(12) 0.8001(4) 0.68850(7) 0.0449(5) Uani d 1
H H5 0.2248 0.8528 0.7078 0.054 Uiso calc 1
C C6 0.34677(13) 0.9210(4) 0.70319(7) 0.0474(5) Uani d 1
H H6 0.3500 1.0570 0.7323 0.057 Uiso calc 1
C C7 0.42106(12) 0.8468(3) 0.67542(7) 0.0399(4) Uani d 1
C C8 0.49893(13) 0.9696(4) 0.68975(8) 0.0494(5) Uani d 1
H H8 0.5034 1.1074 0.7185 0.059 Uiso calc 1
C C9 0.56911(13) 0.8912(4) 0.66230(8) 0.0509(5) Uani d 1
H H9 0.6210 0.9755 0.6726 0.061 Uiso calc 1
C C10 0.56414(12) 0.6905(4) 0.61980(8) 0.0473(5) Uani d 1
H H10 0.6126 0.6407 0.6014 0.057 Uiso calc 1
C C11 0.48832(11) 0.5606(3) 0.60381(7) 0.0391(4) Uani d 1
C C12 0.47988(12) 0.3507(4) 0.56009(7) 0.0429(4) Uani d 1
H H12 0.5279 0.2912 0.5423 0.051 Uiso calc 1
C C13 0.40516(11) 0.2356(4) 0.54364(7) 0.0408(4) Uani d 1
H H13 0.4022 0.1014 0.5141 0.049 Uiso calc 1
C C14 0.33014(11) 0.3141(3) 0.57034(7) 0.0351(4) Uani d 1
C C15 0.33661(11) 0.5137(3) 0.61542(7) 0.0355(4) Uani d 1
C C16 0.41497(11) 0.6392(3) 0.63201(7) 0.0366(4) Uani d 1
C C17 0.18879(11) -0.1557(3) 0.49708(7) 0.0403(4) Uani d 1
H H17 0.1504 -0.1802 0.5258 0.048 Uiso calc 1
C C18 0.18104(11) -0.3225(3) 0.44361(7) 0.0362(4) Uani d 1
C C19 0.23649(11) -0.2867(4) 0.39939(7) 0.0417(4) Uani d 1
H H19 0.2809 -0.1599 0.4043 0.050 Uiso calc 1
C C20 0.22571(12) -0.4362(4) 0.34949(7) 0.0436(4) Uani d 1
H H20 0.2624 -0.4121 0.3197 0.052 Uiso calc 1
C C21 0.15907(11) -0.6278(3) 0.34257(7) 0.0387(4) Uani d 1
C C22 0.14091(12) -0.7905(4) 0.29233(7) 0.0464(5) Uani d 1
H H22 0.1744 -0.7761 0.2605 0.056 Uiso calc 1
C C23 0.07445(12) -0.9689(4) 0.29029(8) 0.0474(5) Uani d 1
H H23 0.0625 -1.0744 0.2566 0.057 Uiso calc 1
C C24 0.02363(12) -0.9985(4) 0.33712(8) 0.0487(5) Uani d 1
H H24 -0.0217 -1.1227 0.3348 0.058 Uiso calc 1
C C25 0.04069(11) -0.8446(4) 0.38630(8) 0.0430(4) Uani d 1
C C26 0.10779(11) -0.6530(3) 0.38955(7) 0.0377(4) Uani d 1

loop_
_atom_site_aniso_label
_atom_site_aniso_U_11
_atom_site_aniso_U_22
_atom_site_aniso_U_33
_atom_site_aniso_U_12
_atom_site_aniso_U_13
_atom_site_aniso_U_23
O1 0.0568(9) 0.0638(10) 0.0638(9) -0.0192(8) 0.0142(7) -0.0138(7)
N1 0.0470(9) 0.0346(8) 0.0369(8) -0.0014(7) -0.0005(7) -0.0030(6)
N2 0.0409(9) 0.0340(8) 0.0397(8) 0.0012(7) 0.0001(6) -0.0018(6)
C1 0.0468(11) 0.0312(9) 0.0331(9) -0.0013(8) 0.0009(8) 0.0000(7)
C2 0.0454(11) 0.0398(10) 0.0396(9) -0.0016(8) 0.0025(8) -0.0037(8)
C3 0.0432(11) 0.0421(10) 0.0417(10) 0.0037(9) 0.0067(8) -0.0007(8)
C4 0.0491(11) 0.0332(9) 0.0335(9) 0.0016(8) 0.0050(8) 0.0010(7)
C5 0.0566(12) 0.0414(10) 0.0374(9) 0.0035(9) 0.0071(8) -0.0050(8)
C6 0.0683(14) 0.0394(10) 0.0344(9) -0.0015(10) 0.0023(9) -0.0049(8)
C7 0.0522(11) 0.0339(10) 0.0328(9) -0.0033(8) -0.0025(8) 0.0043(7)
C8 0.0660(14) 0.0415(11) 0.0393(10) -0.0100(10) -0.0074(10) 0.0034(8)
C9 0.0517(12) 0.0491(12) 0.0502(11) -0.0115(10) -0.0092(9) 0.0093(9)
C10 0.0460(11) 0.0452(11) 0.0498(10) 0.0009(9) -0.0023(8) 0.0091(9)
C11 0.0439(11) 0.0337(9) 0.0390(9) 0.0014(8) -0.0022(8) 0.0080(8)
C12 0.0469(11) 0.0399(10) 0.0420(10) 0.0061(9) 0.0045(8) 0.0047(8)
C13 0.0526(12) 0.0335(9) 0.0362(9) 0.0022(8) 0.0036(8) -0.0020(7)
C14 0.0448(11) 0.0287(9) 0.0318(8) 0.0016(8) 0.0025(7) 0.0039(7)
C15 0.0462(11) 0.0280(9) 0.0319(8) 0.0022(8) -0.0004(7) 0.0043(7)
C16 0.0480(11) 0.0285(9) 0.0326(8) 0.0005(8) -0.0015(7) 0.0074(7)
C17 0.0472(11) 0.0360(10) 0.0375(9) 0.0005(8) 0.0013(8) -0.0014(8)
C18 0.0390(10) 0.0308(9) 0.0381(9) 0.0023(8) -0.0022(7) 0.0005(7)
C19 0.0443(11) 0.0410(10) 0.0395(9) -0.0057(8) 0.0004(8) -0.0014(8)
C20 0.0498(11) 0.0431(10) 0.0382(10) -0.0040(9) 0.0056(8) -0.0002(8)
C21 0.0455(11) 0.0334(9) 0.0364(9) 0.0048(8) -0.0038(8) 0.0008(7)
C22 0.0602(13) 0.0410(10) 0.0377(10) -0.0006(9) 0.0010(9) -0.0001(8)
C23 0.0592(13) 0.0406(10) 0.0409(10) -0.0005(9) -0.0087(9) -0.0063(8)
C24 0.0494(12) 0.0435(11) 0.0521(11) -0.0056(9) -0.0049(9) -0.0048(9)
C25 0.0416(11) 0.0414(11) 0.0458(10) -0.0001(9) 0.0016(8) -0.0015(8)
C26 0.0419(10) 0.0306(9) 0.0398(9) 0.0043(8) -0.0046(8) 0.0003(7)

loop_
_atom_type_symbol
_atom_type_description
_atom_type_scat_dispersion_real
_atom_type_scat_dispersion_imag
_atom_type_scat_source
C C 0.0033 0.0016 'International Tables Vol C Tables 4.2.6.8 and 6.1.1.4'
H H 0.0000 0.0000 'International Tables Vol C Tables 4.2.6.8 and 6.1.1.4'
N N 0.0061 0.0033 'International Tables Vol C Tables 4.2.6.8 and 6.1.1.4'
O O 0.0106 0.0060 'International Tables Vol C Tables 4.2.6.8 and 6.1.1.4'

loop_
_geom_angle_atom_site_label_1
_geom_angle_atom_site_label_2
_geom_angle_atom_site_label_3
_geom_angle
C25 O1 H1O 100.9(15)
C17 N1 C1 120.46(15)
C18 N2 C26 117.16(14)
C2 C1 C14 119.75(15)
C2 C1 N1 123.56(16)
C14 C1 N1 116.54(15)
C3 C2 C1 120.80(17)
C3 C2 H2 119.6
C1 C2 H2 119.6
C2 C3 C4 121.51(17)
C2 C3 H3 119.2
C4 C3 H3 119.2
C3 C4 C15 118.53(15)
C3 C4 C5 122.87(16)
C15 C4 C5 118.58(17)
C6 C5 C4 121.42(17)
C6 C5 H5 119.3
C4 C5 H5 119.3
C5 C6 C7 121.52(17)
C5 C6 H6 119.2
C7 C6 H6 119.2
C8 C7 C16 119.11(17)
C8 C7 C6 122.58(17)
C16 C7 C6 118.31(17)
C9 C8 C7 120.85(18)
C9 C8 H8 119.6
C7 C8 H8 119.6
C8 C9 C10 120.73(18)
C8 C9 H9 119.6
C10 C9 H9 119.6
C9 C10 C11 120.96(18)
C9 C10 H10 119.5
C11 C10 H10 119.5
C10 C11 C16 118.96(17)
C10 C11 C12 123.13(17)
C16 C11 C12 117.91(16)
C13 C12 C11 122.10(17)
C13 C12 H12 119.0
C11 C12 H12 119.0
C12 C13 C14 121.25(16)
C12 C13 H13 119.4
C14 C13 H13 119.4
C1 C14 C15 119.39(15)
C1 C14 C13 122.38(15)
C15 C14 C13 118.23(16)
C14 C15 C16 120.59(16)
C14 C15 C4 120.00(16)
C16 C15 C4 119.41(15)
C7 C16 C15 120.75(16)
C7 C16 C11 119.38(16)
C15 C16 C11 119.85(15)
N1 C17 C18 120.16(16)
N1 C17 H17 119.9
C18 C17 H17 119.9
N2 C18 C19 122.82(15)
N2 C18 C17 115.95(15)
C19 C18 C17 121.22(16)
C20 C19 C18 119.85(17)
C20 C19 H19 120.1
C18 C19 H19 120.1
C19 C20 C21 119.79(16)
C19 C20 H20 120.1
C21 C20 H20 120.1
C26 C21 C20 116.30(15)
C26 C21 C22 118.96(16)
C20 C21 C22 124.74(16)
C23 C22 C21 119.76(17)
C23 C22 H22 120.1
C21 C22 H22 120.1
C22 C23 C24 121.80(17)
C22 C23 H23 119.1
C24 C23 H23 119.1
C25 C24 C23 119.28(18)
C25 C24 H24 120.4
C23 C24 H24 120.4
O1 C25 C24 121.29(17)
O1 C25 C26 118.13(16)
C24 C25 C26 120.58(17)
N2 C26 C21 124.07(16)
N2 C26 C25 116.33(15)
C21 C26 C25 119.60(16)

loop_
_geom_bond_atom_site_label_1
_geom_bond_atom_site_label_2
_geom_bond_distance
O1 C25 1.362(2)
O1 H1O 0.914(16)
N1 C17 1.274(2)
N1 C1 1.418(2)
N2 C18 1.328(2)
N2 C26 1.369(2)
C1 C2 1.393(2)
C1 C14 1.412(2)
C2 C3 1.384(2)
C2 H2 0.9400
C3 C4 1.393(2)
C3 H3 0.9400
C4 C15 1.427(2)
C4 C5 1.436(2)
C5 C6 1.351(3)
C5 H5 0.9400
C6 C7 1.432(2)
C6 H6 0.9400
C7 C8 1.399(2)
C7 C16 1.418(2)
C8 C9 1.378(3)
C8 H8 0.9400
C9 C10 1.379(3)
C9 H9 0.9400
C10 C11 1.393(2)
C10 H10 0.9400
C11 C16 1.430(2)
C11 C12 1.433(2)
C12 C13 1.349(2)
C12 H12 0.9400
C13 C14 1.436(2)
C13 H13 0.9400
C14 C15 1.419(2)
C15 C16 1.422(2)
C17 C18 1.473(2)
C17 H17 0.9400
C18 C19 1.406(2)
C19 C20 1.361(2)
C19 H19 0.9400
C20 C21 1.414(2)
C20 H20 0.9400
C21 C26 1.407(2)
C21 C22 1.416(2)
C22 C23 1.368(3)
C22 H22 0.9400
C23 C24 1.402(2)
C23 H23 0.9400
C24 C25 1.370(2)
C24 H24 0.9400
C25 C26 1.416(2)

loop_
_geom_hbond_atom_site_label_D
_geom_hbond_atom_site_label_H
_geom_hbond_atom_site_label_A
_geom_hbond_site_symmetry_A
_geom_hbond_distance_DH
_geom_hbond_distance_HA
_geom_hbond_distance_DA
_geom_hbond_angle_DHA
O1 H1O N2 . 0.914(16) 2.03(2) 2.666(2) 125.0(18)
C2 H2 O1 3_546 0.94 2.52 3.422(2) 161
C17 H17 O1 3_546 0.94 2.57 3.436(2) 153

loop_
_geom_torsion_atom_site_label_1
_geom_torsion_atom_site_label_2
_geom_torsion_atom_site_label_3
_geom_torsion_atom_site_label_4
_geom_torsion
C17 N1 C1 C2 -26.9(2)
C17 N1 C1 C14 157.61(16)
C14 C1 C2 C3 0.8(3)
N1 C1 C2 C3 -174.55(16)
C1 C2 C3 C4 0.4(3)
C2 C3 C4 C15 -0.8(2)
C2 C3 C4 C5 177.58(17)
C3 C4 C5 C6 -178.05(18)
C15 C4 C5 C6 0.4(3)
C4 C5 C6 C7 -0.4(3)
C5 C6 C7 C8 179.80(17)
C5 C6 C7 C16 -0.6(3)
C16 C7 C8 C9 0.0(2)
C6 C7 C8 C9 179.57(17)
C7 C8 C9 C10 0.3(3)
C8 C9 C10 C11 -0.5(3)
C9 C10 C11 C16 0.3(2)
C9 C10 C11 C12 -179.85(17)
C10 C11 C12 C13 -177.25(17)
C16 C11 C12 C13 2.6(2)
C11 C12 C13 C14 -1.5(3)
C2 C1 C14 C15 -1.6(2)
N1 C1 C14 C15 174.06(14)
C2 C1 C14 C13 178.08(15)
N1 C1 C14 C13 -6.2(2)
C12 C13 C14 C1 179.23(16)
C12 C13 C14 C15 -1.0(2)
C1 C14 C15 C16 -177.97(15)
C13 C14 C15 C16 2.3(2)
C1 C14 C15 C4 1.2(2)
C13 C14 C15 C4 -178.51(15)
C3 C4 C15 C14 0.0(2)
C5 C4 C15 C14 -178.49(15)
C3 C4 C15 C16 179.21(15)
C5 C4 C15 C16 0.7(2)
C8 C7 C16 C15 -178.69(15)
C6 C7 C16 C15 1.7(2)
C8 C7 C16 C11 -0.1(2)
C6 C7 C16 C11 -179.74(15)
C14 C15 C16 C7 177.43(15)
C4 C15 C16 C7 -1.8(2)
C14 C15 C16 C11 -1.1(2)
C4 C15 C16 C11 179.69(14)
C10 C11 C16 C7 0.0(2)
C12 C11 C16 C7 -179.86(15)
C10 C11 C16 C15 178.57(15)
C12 C11 C16 C15 -1.3(2)
C1 N1 C17 C18 174.56(15)
C26 N2 C18 C19 -0.9(2)
C26 N2 C18 C17 177.84(15)
N1 C17 C18 N2 179.95(16)
N1 C17 C18 C19 -1.3(3)
N2 C18 C19 C20 1.3(3)
C17 C18 C19 C20 -177.40(17)
C18 C19 C20 C21 -0.4(3)
C19 C20 C21 C26 -0.8(2)
C19 C20 C21 C22 178.81(18)
C26 C21 C22 C23 -0.2(3)
C20 C21 C22 C23 -179.72(18)
C21 C22 C23 C24 -0.7(3)
C22 C23 C24 C25 0.2(3)
C23 C24 C25 O1 -177.90(17)
C23 C24 C25 C26 1.3(3)
C18 N2 C26 C21 -0.4(2)
C18 N2 C26 C25 179.63(15)
C20 C21 C26 N2 1.2(3)
C22 C21 C26 N2 -178.43(16)
C20 C21 C26 C25 -178.82(16)
C22 C21 C26 C25 1.6(2)
O1 C25 C26 N2 -2.9(2)
C24 C25 C26 N2 177.82(17)
O1 C25 C26 C21 177.05(16)
C24 C25 C26 C21 -2.2(3)

_cod_database_fobs_code 1543064
